data_7129941
loop_
_publ_author_name
'Mannava, M. K. Chaitanya'
'Bommaka, Manish K.'
'Dandela, Rambabu'
'Solomon, K. Anand'
'Nangia, Ashwini K.'

_publ_section_title
;
 Fluorobenzoic acid coformers to improve the solubility and permeability
 of the BCS class IV drug naftopidil
;
_journal_name_full 'Chemical Communications'
_journal_paper_doi 10.1039/D1CC07187D
_journal_year 2022
_chemical_formula_sum 'C31 H29 F4 N2 O5'
_chemical_formula_weight 585.56
_space_group_crystal_system monoclinic
_space_group_IT_number 14
_space_group_name_Hall '-P 2ybc'
_space_group_name_H-M_alt 'P 1 21/c 1'
_atom_sites_solution_hydrogens geom
_audit_creation_method SHELXL-2014/7
_audit_update_record
;
2021-12-22 deposited with the CCDC.	2022-03-25 downloaded from the CCDC.
;
_cell_angle_alpha 90
_cell_angle_beta 100.236(2)
_cell_angle_gamma 90
_cell_formula_units_Z 4
_cell_length_a 11.3702(5)
_cell_length_b 19.8859(8)
_cell_length_c 12.9822(6)
_cell_measurement_reflns_used 5958
_cell_measurement_temperature 293(2)
_cell_measurement_theta_max 26.481
_cell_measurement_theta_min 2.088
_cell_volume 2888.6(2)
_computing_structure_refinement 'SHELXL-2014/7 (Sheldrick, 2014)'
_diffrn_ambient_temperature 293(2)
_diffrn_measured_fraction_theta_full 0.999
_diffrn_measured_fraction_theta_max 0.996
_diffrn_measurement_device_type 'Bruker APEX-2 CCD'
_diffrn_measurement_method hemisphere
_diffrn_radiation_type MoK\a
_diffrn_radiation_wavelength 0.71073
_diffrn_reflns_av_R_equivalents 0.0955
_diffrn_reflns_av_unetI/netI 0.0444
_diffrn_reflns_Laue_measured_fraction_full 0.999
_diffrn_reflns_Laue_measured_fraction_max 0.996
_diffrn_reflns_limit_h_max 13
_diffrn_reflns_limit_h_min -14
_diffrn_reflns_limit_k_max 24
_diffrn_reflns_limit_k_min -24
_diffrn_reflns_limit_l_max 16
_diffrn_reflns_limit_l_min -16
_diffrn_reflns_number 102449
_diffrn_reflns_point_group_measured_fraction_full 0.999
_diffrn_reflns_point_group_measured_fraction_max 0.996
_diffrn_reflns_theta_full 25.242
_diffrn_reflns_theta_max 26.481
_diffrn_reflns_theta_min 2.088
_exptl_absorpt_coefficient_mu 0.108
_exptl_absorpt_process_details sadabs
_exptl_crystal_colour colorless
_exptl_crystal_density_diffrn 1.346
_exptl_crystal_description needle
_exptl_crystal_F_000 1220
_exptl_crystal_size_max 0.28
_exptl_crystal_size_mid 0.23
_exptl_crystal_size_min 0.18
_refine_diff_density_max 0.266
_refine_diff_density_min -0.192
_refine_diff_density_rms 0.039
_refine_ls_extinction_method none
_refine_ls_goodness_of_fit_ref 1.116
_refine_ls_hydrogen_treatment constr
_refine_ls_matrix_type full
_refine_ls_number_parameters 391
_refine_ls_number_reflns 5958
_refine_ls_number_restraints 2
_refine_ls_restrained_S_all 1.132
_refine_ls_R_factor_all 0.1313
_refine_ls_R_factor_gt 0.0702
_refine_ls_shift/su_max 0.000
_refine_ls_shift/su_mean 0.000
_refine_ls_structure_factor_coef Fsqd
_refine_ls_weighting_details 'w=1/[\s^2^(Fo^2^)+(0.0449P)^2^+1.8762P] where P=(Fo^2^+2Fc^2^)/3'
_refine_ls_weighting_scheme calc
_refine_ls_wR_factor_gt 0.1435
_refine_ls_wR_factor_ref 0.1633
_reflns_Friedel_coverage 0.000
_reflns_number_gt 3522
_reflns_number_total 5958
_reflns_threshold_expression 'I > 2\s(I)'
_cod_data_source_file d1cc07187d2.cif
_cod_data_source_block nfpd2356tfbzachai_0m
_cod_original_sg_symbol_H-M 'P 21/c'
_cod_database_code 7129941
_shelx_shelxl_version_number 2014/7
_shelx_space_group_comment
;
The symmetry employed for this shelxl refinement is uniquely defined
by the following loop, which should always be used as a source of
symmetry information in preference to the above space-group names.
They are only intended as comments.
;

loop_
_space_group_symop_operation_xyz
'x, y, z'
'-x, y+1/2, -z+1/2'
'-x, -y, -z'
'x, -y-1/2, z-1/2'

loop_
_atom_site_label
_atom_site_type_symbol
_atom_site_fract_x
_atom_site_fract_y
_atom_site_fract_z
_atom_site_U_iso_or_equiv
_atom_site_adp_type
_atom_site_occupancy
_atom_site_site_symmetry_order
_atom_site_calc_flag
_atom_site_refinement_flags_posn
_atom_site_refinement_flags_adp
_atom_site_refinement_flags_occupancy
_atom_site_disorder_assembly
_atom_site_disorder_group
O3 O 0.20394(17) 0.25175(10) 0.31498(16) 0.0631(6) Uani 1 1 d . . . . .
N003 N 0.51305(18) 0.36409(11) 0.43965(16) 0.0442(5) Uani 1 1 d . . . . .
H003 H 0.5537 0.3205 0.4482 0.053 Uiso 1 1 calc R U . . .
O1 O 0.7800(2) 0.56398(11) 0.4502(2) 0.0754(7) Uani 1 1 d . . . . .
O2 O 0.4057(2) 0.35711(11) 0.20407(18) 0.0590(6) Uani 0.85 1 d . . P . .
H2 H 0.4307 0.3334 0.1610 0.089 Uiso 0.85 1 calc R U P . .
C13 C 0.3723(2) 0.31634(15) 0.2826(2) 0.0503(7) Uani 1 1 d D . . . .
N007 N 0.6967(2) 0.45510(11) 0.53663(17) 0.0494(6) Uani 1 1 d . . . . .
C24 C 0.0489(2) 0.19337(14) 0.3749(2) 0.0505(7) Uani 1 1 d . . . . .
C23 C 0.1318(3) 0.15941(16) 0.4502(2) 0.0576(8) Uani 1 1 d . . . . .
H23 H 0.2131 0.1677 0.4552 0.069 Uiso 1 1 calc R U . . .
C9 C 0.5806(3) 0.40810(16) 0.3780(2) 0.0559(8) Uani 1 1 d . . . . .
H9A H 0.5374 0.4499 0.3618 0.067 Uiso 1 1 calc R U . . .
H9B H 0.5867 0.3861 0.3125 0.067 Uiso 1 1 calc R U . . .
C7 C 0.8053(3) 0.48572(15) 0.5870(2) 0.0551(8) Uani 1 1 d . . . . .
C8 C 0.7041(3) 0.42307(16) 0.4372(2) 0.0578(8) Uani 1 1 d . . . . .
H8A H 0.7493 0.3816 0.4497 0.069 Uiso 1 1 calc R U . . .
H8B H 0.7453 0.4525 0.3958 0.069 Uiso 1 1 calc R U . . .
C15 C 0.0835(3) 0.23893(14) 0.3009(2) 0.0562(8) Uani 1 1 d . . . . .
C11 C 0.5156(3) 0.39285(15) 0.5462(2) 0.0518(7) Uani 1 1 d . . . . .
H11A H 0.4799 0.3611 0.5883 0.062 Uiso 1 1 calc R U . . .
H11B H 0.4687 0.4338 0.5405 0.062 Uiso 1 1 calc R U . . .
C2 C 0.8475(3) 0.54262(16) 0.5422(3) 0.0598(8) Uani 1 1 d . . . . .
C12 C 0.3873(2) 0.35197(15) 0.3868(2) 0.0506(7) Uani 1 1 d . . . . .
H12A H 0.3467 0.3950 0.3764 0.061 Uiso 1 1 calc R U . . .
H12B H 0.3476 0.3257 0.4334 0.061 Uiso 1 1 calc R U . . .
C22 C 0.0932(3) 0.11432(18) 0.5158(2) 0.0688(9) Uani 1 1 d . . . . .
H22 H 0.1488 0.0914 0.5646 0.083 Uiso 1 1 calc R U . . .
C14 C 0.2413(3) 0.29952(16) 0.2465(2) 0.0617(8) Uani 1 1 d . . . . .
H14A H 0.1936 0.3400 0.2455 0.074 Uiso 1 1 calc R U . . .
H14B H 0.2295 0.2814 0.1760 0.074 Uiso 1 1 calc R U . . .
C19 C -0.0743(3) 0.18089(17) 0.3697(3) 0.0633(8) Uani 1 1 d . . . . .
C10 C 0.6412(3) 0.40802(16) 0.5992(2) 0.0557(8) Uani 1 1 d . . . . .
H10A H 0.6404 0.4272 0.6678 0.067 Uiso 1 1 calc R U . . .
H10B H 0.6873 0.3667 0.6085 0.067 Uiso 1 1 calc R U . . .
C3 C 0.9498(3) 0.57481(19) 0.5913(3) 0.0799(11) Uani 1 1 d . . . . .
H3 H 0.9778 0.6126 0.5611 0.096 Uiso 1 1 calc R U . . .
C20 C -0.1087(3) 0.1344(2) 0.4397(3) 0.0854(11) Uani 1 1 d . . . . .
H20 H -0.1895 0.1256 0.4369 0.103 Uiso 1 1 calc R U . . .
C21 C -0.0278(4) 0.1020(2) 0.5110(3) 0.0840(11) Uani 1 1 d . . . . .
H21 H -0.0529 0.0715 0.5569 0.101 Uiso 1 1 calc R U . . .
C16 C 0.0014(3) 0.26642(17) 0.2242(3) 0.0747(10) Uani 1 1 d . . . . .
H16 H 0.0258 0.2941 0.1742 0.090 Uiso 1 1 calc R U . . .
C6 C 0.8687(3) 0.46343(18) 0.6809(3) 0.0713(9) Uani 1 1 d . . . . .
H6 H 0.8421 0.4255 0.7118 0.086 Uiso 1 1 calc R U . . .
C18 C -0.1576(3) 0.2135(2) 0.2916(3) 0.0854(12) Uani 1 1 d . . . . .
H18 H -0.2390 0.2073 0.2900 0.102 Uiso 1 1 calc R U . . .
C17 C -0.1213(3) 0.25320(19) 0.2200(4) 0.0901(12) Uani 1 1 d . . . . .
H17 H -0.1773 0.2722 0.1670 0.108 Uiso 1 1 calc R U . . .
C4 C 1.0100(3) 0.5505(2) 0.6855(4) 0.0927(13) Uani 1 1 d . . . . .
H4 H 1.0789 0.5722 0.7186 0.111 Uiso 1 1 calc R U . . .
C5 C 0.9704(3) 0.4956(2) 0.7305(3) 0.0916(12) Uani 1 1 d . . . . .
H5 H 1.0114 0.4797 0.7942 0.110 Uiso 1 1 calc R U . . .
C1 C 0.8217(4) 0.6195(2) 0.3963(4) 0.1055(14) Uani 1 1 d . . . . .
H1A H 0.7695 0.6260 0.3304 0.158 Uiso 1 1 calc R U . . .
H1B H 0.9011 0.6103 0.3846 0.158 Uiso 1 1 calc R U . . .
H1C H 0.8223 0.6594 0.4380 0.158 Uiso 1 1 calc R U . . .
F4 F 0.69144(18) 0.38339(11) 0.16273(16) 0.0863(6) Uani 1 1 d . . . . .
O5 O 0.6154(2) 0.25539(11) -0.0338(2) 0.0756(7) Uani 1 1 d . . . . .
F1 F 0.4721(3) 0.36062(13) -0.17617(17) 0.1186(9) Uani 1 1 d . . . . .
O4 O 0.4832(3) 0.27904(13) 0.0660(2) 0.0993(9) Uani 1 1 d . . . . .
F2 F 0.5146(3) 0.48724(14) -0.2158(2) 0.1598(14) Uani 1 1 d . . . . .
C26 C 0.5802(2) 0.36832(14) -0.0053(2) 0.0505(7) Uani 1 1 d . . . . .
C25 C 0.5577(3) 0.29381(15) 0.0128(2) 0.0557(8) Uani 1 1 d . . . . .
C31 C 0.6471(3) 0.40857(16) 0.0684(3) 0.0582(8) Uani 1 1 d . . . . .
C27 C 0.5391(3) 0.39715(18) -0.1005(3) 0.0705(9) Uani 1 1 d . . . . .
F3 F 0.7372(2) 0.51120(12) 0.1221(3) 0.1345(11) Uani 1 1 d . U . . .
O2D O 0.4434(10) 0.2700(5) 0.2737(9) 0.041(3) Uani 0.15 1 d D . P . .
H2D H 0.4241 0.2362 0.3028 0.061 Uiso 0.15 1 calc R U P . .
C29 C 0.6287(4) 0.5015(2) -0.0492(5) 0.0961(15) Uani 1 1 d . . . . .
H29 H 0.6449 0.5459 -0.0643 0.115 Uiso 1 1 calc R U . . .
C30 C 0.6716(3) 0.47449(19) 0.0474(4) 0.0797(11) Uani 1 1 d . U . . .
C28 C 0.5633(4) 0.4625(2) -0.1210(3) 0.0911(14) Uani 1 1 d . . . . .

loop_
_atom_site_aniso_label
_atom_site_aniso_U_11
_atom_site_aniso_U_22
_atom_site_aniso_U_33
_atom_site_aniso_U_23
_atom_site_aniso_U_13
_atom_site_aniso_U_12
O3 0.0451(12) 0.0659(13) 0.0749(14) 0.0178(11) 0.0016(10) -0.0122(10)
N003 0.0438(13) 0.0415(12) 0.0492(13) -0.0005(10) 0.0137(10) -0.0029(10)
O1 0.0669(14) 0.0654(14) 0.0973(18) 0.0135(13) 0.0241(13) -0.0109(12)
O2 0.0708(16) 0.0517(14) 0.0574(15) -0.0006(12) 0.0188(12) -0.0106(12)
C13 0.0508(17) 0.0542(18) 0.0461(16) 0.0025(14) 0.0090(13) -0.0101(15)
N007 0.0481(13) 0.0509(14) 0.0503(14) -0.0022(11) 0.0116(11) -0.0060(11)
C24 0.0463(17) 0.0483(17) 0.0571(18) -0.0082(14) 0.0099(14) -0.0037(13)
C23 0.0490(17) 0.065(2) 0.0587(19) -0.0054(16) 0.0109(15) -0.0015(15)
C9 0.0574(18) 0.0639(19) 0.0480(17) 0.0000(14) 0.0140(14) -0.0148(15)
C7 0.0455(17) 0.0529(18) 0.067(2) -0.0159(16) 0.0116(15) -0.0028(14)
C8 0.0531(18) 0.064(2) 0.0596(19) -0.0043(15) 0.0195(14) -0.0119(15)
C15 0.0420(17) 0.0501(17) 0.072(2) -0.0036(16) -0.0008(15) -0.0050(14)
C11 0.0603(18) 0.0532(17) 0.0464(16) -0.0037(13) 0.0218(14) -0.0050(14)
C2 0.0479(18) 0.0581(19) 0.076(2) -0.0100(17) 0.0178(17) -0.0004(15)
C12 0.0426(16) 0.0544(17) 0.0552(18) -0.0058(14) 0.0100(13) -0.0016(13)
C22 0.071(2) 0.082(2) 0.0543(19) 0.0089(18) 0.0149(17) 0.0028(19)
C14 0.0592(19) 0.065(2) 0.0587(19) 0.0072(16) 0.0035(15) -0.0098(16)
C19 0.0446(18) 0.068(2) 0.078(2) -0.0089(18) 0.0134(16) -0.0035(16)
C10 0.0587(18) 0.0614(19) 0.0479(17) -0.0050(14) 0.0118(14) -0.0042(15)
C3 0.061(2) 0.073(2) 0.112(3) -0.024(2) 0.032(2) -0.0172(19)
C20 0.059(2) 0.109(3) 0.095(3) -0.003(2) 0.031(2) -0.019(2)
C21 0.085(3) 0.105(3) 0.068(2) 0.009(2) 0.031(2) -0.017(2)
C16 0.058(2) 0.065(2) 0.094(3) 0.0135(19) -0.0086(19) -0.0087(17)
C6 0.065(2) 0.074(2) 0.069(2) -0.0076(18) -0.0015(18) -0.0067(18)
C18 0.045(2) 0.082(3) 0.125(3) 0.000(2) 0.002(2) -0.0050(18)
C17 0.056(2) 0.073(2) 0.127(3) 0.014(2) -0.023(2) 0.0007(19)
C4 0.061(2) 0.105(3) 0.107(3) -0.036(3) 0.004(2) -0.019(2)
C5 0.074(3) 0.107(3) 0.086(3) -0.018(2) -0.007(2) -0.014(2)
C1 0.113(3) 0.082(3) 0.130(4) 0.028(3) 0.043(3) -0.015(2)
F4 0.0810(14) 0.0926(15) 0.0796(14) -0.0079(12) -0.0014(11) 0.0046(11)
O5 0.0696(15) 0.0476(12) 0.1175(19) -0.0041(13) 0.0380(14) -0.0002(11)
F1 0.166(2) 0.1131(19) 0.0655(14) -0.0036(13) -0.0110(15) 0.0418(17)
O4 0.145(2) 0.0722(16) 0.102(2) -0.0059(14) 0.0789(19) -0.0235(16)
F2 0.254(4) 0.131(2) 0.112(2) 0.0740(18) 0.079(2) 0.098(2)
C26 0.0500(16) 0.0490(17) 0.0565(18) 0.0021(15) 0.0205(14) 0.0091(14)
C25 0.0622(19) 0.0537(18) 0.0534(18) -0.0015(15) 0.0164(16) -0.0041(16)
C31 0.0492(17) 0.0534(19) 0.075(2) -0.0015(17) 0.0190(16) 0.0043(15)
C27 0.089(3) 0.064(2) 0.062(2) 0.0088(19) 0.0233(19) 0.0253(19)
F3 0.0878(17) 0.0823(16) 0.229(3) -0.0404(18) 0.0160(18) -0.0249(13)
O2D 0.051(7) 0.024(6) 0.043(7) -0.001(5) -0.004(5) 0.015(5)
C29 0.092(3) 0.055(2) 0.161(5) 0.022(3) 0.076(3) 0.021(2)
C30 0.054(2) 0.060(2) 0.130(3) -0.015(2) 0.031(2) -0.0032(17)
C28 0.124(4) 0.076(3) 0.088(3) 0.035(3) 0.059(3) 0.048(3)

loop_
_atom_type_symbol
_atom_type_description
_atom_type_scat_dispersion_real
_atom_type_scat_dispersion_imag
_atom_type_scat_source
C C 0.0033 0.0016 'International Tables Vol C Tables 4.2.6.8 and 6.1.1.4'
H H 0.0000 0.0000 'International Tables Vol C Tables 4.2.6.8 and 6.1.1.4'
F F 0.0171 0.0103 'International Tables Vol C Tables 4.2.6.8 and 6.1.1.4'
N N 0.0061 0.0033 'International Tables Vol C Tables 4.2.6.8 and 6.1.1.4'
O O 0.0106 0.0060 'International Tables Vol C Tables 4.2.6.8 and 6.1.1.4'

loop_
_geom_angle_atom_site_label_1
_geom_angle_atom_site_label_2
_geom_angle_atom_site_label_3
_geom_angle
_geom_angle_site_symmetry_1
_geom_angle_site_symmetry_3
_geom_angle_publ_flag
C15 O3 C14 116.4(2) . . ?
C9 N003 C12 113.1(2) . . ?
C9 N003 C11 110.2(2) . . ?
C12 N003 C11 110.4(2) . . ?
C2 O1 C1 118.9(3) . . ?
O2D C13 O2 95.5(6) . . ?
O2D C13 C12 117.3(6) . . ?
O2 C13 C12 112.1(2) . . ?
O2D C13 C14 115.2(6) . . ?
O2 C13 C14 106.3(2) . . ?
C12 C13 C14 109.2(2) . . ?
C7 N007 C10 116.4(2) . . ?
C7 N007 C8 114.3(2) . . ?
C10 N007 C8 108.2(2) . . ?
C23 C24 C19 119.1(3) . . ?
C23 C24 C15 122.9(3) . . ?
C19 C24 C15 118.0(3) . . ?
C22 C23 C24 120.1(3) . . ?
N003 C9 C8 111.5(2) . . ?
C6 C7 C2 117.7(3) . . ?
C6 C7 N007 122.9(3) . . ?
C2 C7 N007 119.3(3) . . ?
N007 C8 C9 110.1(2) . . ?
C16 C15 O3 124.4(3) . . ?
C16 C15 C24 121.0(3) . . ?
O3 C15 C24 114.6(2) . . ?
N003 C11 C10 111.2(2) . . ?
O1 C2 C3 123.7(3) . . ?
O1 C2 C7 115.7(3) . . ?
C3 C2 C7 120.5(3) . . ?
N003 C12 C13 115.8(2) . . ?
C23 C22 C21 120.9(3) . . ?
O3 C14 C13 109.9(2) . . ?
C20 C19 C24 118.3(3) . . ?
C20 C19 C18 122.6(3) . . ?
C24 C19 C18 119.0(3) . . ?
N007 C10 C11 110.2(2) . . ?
C4 C3 C2 119.5(4) . . ?
C21 C20 C19 121.8(3) . . ?
C20 C21 C22 119.8(3) . . ?
C15 C16 C17 120.1(3) . . ?
C7 C6 C5 122.0(4) . . ?
C17 C18 C19 121.1(3) . . ?
C18 C17 C16 120.5(3) . . ?
C5 C4 C3 121.0(4) . . ?
C4 C5 C6 119.3(4) . . ?
C27 C26 C31 116.4(3) . . ?
C27 C26 C25 120.4(3) . . ?
C31 C26 C25 123.1(3) . . ?
O4 C25 O5 127.7(3) . . ?
O4 C25 C26 118.2(3) . . ?
O5 C25 C26 114.0(3) . . ?
F4 C31 C26 119.6(3) . . ?
F4 C31 C30 118.8(3) . . ?
C26 C31 C30 121.7(3) . . ?
F1 C27 C28 118.7(4) . . ?
F1 C27 C26 119.5(3) . . ?
C28 C27 C26 121.8(4) . . ?
C28 C29 C30 118.3(4) . . ?
F3 C30 C29 120.9(4) . . ?
F3 C30 C31 119.0(4) . . ?
C29 C30 C31 120.2(4) . . ?
C29 C28 F2 120.8(5) . . ?
C29 C28 C27 121.7(4) . . ?
F2 C28 C27 117.5(5) . . ?

loop_
_geom_bond_atom_site_label_1
_geom_bond_atom_site_label_2
_geom_bond_distance
_geom_bond_site_symmetry_2
_geom_bond_publ_flag
O3 C15 1.372(3) . ?
O3 C14 1.417(3) . ?
N003 C9 1.488(3) . ?
N003 C12 1.492(3) . ?
N003 C11 1.492(3) . ?
O1 C2 1.369(4) . ?
O1 C1 1.431(4) . ?
O2 C13 1.406(3) . ?
C13 O2D 1.245(9) . ?
C13 C12 1.509(4) . ?
C13 C14 1.518(4) . ?
N007 C7 1.427(3) . ?
N007 C10 1.455(4) . ?
N007 C8 1.456(3) . ?
C24 C23 1.404(4) . ?
C24 C19 1.413(4) . ?
C24 C15 1.425(4) . ?
C23 C22 1.362(4) . ?
C9 C8 1.505(4) . ?
C7 C6 1.375(4) . ?
C7 C2 1.395(4) . ?
C15 C16 1.354(4) . ?
C11 C10 1.502(4) . ?
C2 C3 1.380(4) . ?
C22 C21 1.388(5) . ?
C19 C20 1.400(5) . ?
C19 C18 1.416(5) . ?
C3 C4 1.378(6) . ?
C20 C21 1.347(5) . ?
C16 C17 1.410(5) . ?
C6 C5 1.377(5) . ?
C18 C17 1.340(5) . ?
C4 C5 1.354(6) . ?
F4 C31 1.337(4) . ?
O5 C25 1.233(3) . ?
F1 C27 1.344(4) . ?
O4 C25 1.220(3) . ?
F2 C28 1.350(4) . ?
C26 C27 1.367(4) . ?
C26 C31 1.370(4) . ?
C26 C25 1.529(4) . ?
C31 C30 1.377(5) . ?
C27 C28 1.364(6) . ?
F3 C30 1.332(4) . ?
C29 C28 1.334(6) . ?
C29 C30 1.372(6) . ?
